data_1001089
loop_
_publ_author_name
'Gasperin, M'
'le Bihan, M T'

_publ_section_title
;
Un niobate de rubidium d'un type structural nouveau: Rb~4~ Nb~6~
O~17~*(H~2~ O)~3~
;
_journal_coden_ASTM JSSCBI
_journal_name_full 'Journal of Solid State Chemistry'
_journal_page_first 83
_journal_page_last 89
_journal_paper_doi 10.1016/0022-4596(80)90550-2
_journal_volume 33
_journal_year 1980
_chemical_formula_structural 'Rb4 Nb6 O17 (H2 O)3'
_chemical_formula_sum 'H6 Nb6 O20 Rb4'
_chemical_name_systematic 'Tetrarubidium 17-oxohexaniobate trihydrate'
_space_group_IT_number 62
_symmetry_cell_setting orthorhombic
_symmetry_Int_Tables_number 62
_symmetry_space_group_name_Hall '-P 2bc 2a'
_symmetry_space_group_name_H-M 'P m n b'
_cell_angle_alpha 90
_cell_angle_beta 90
_cell_angle_gamma 90
_cell_formula_units_Z 4
_cell_length_a 7.83(1)
_cell_length_b 39.06(5)
_cell_length_c 6.57(1)
_cell_volume 2009.4
_refine_ls_R_factor_all 0.124
_cod_database_code 1001089

loop_
_symmetry_equiv_pos_as_xyz
x,y,z
1/2-x,1/2+y,1/2-z
1/2+x,-y,-z
-x,1/2-y,1/2+z
-x,-y,-z
1/2+x,1/2-y,1/2+z
1/2-x,y,z
x,1/2+y,1/2-z

loop_
_atom_site_label
_atom_site_type_symbol
_atom_site_symmetry_multiplicity
_atom_site_Wyckoff_symbol
_atom_site_fract_x
_atom_site_fract_y
_atom_site_fract_z
_atom_site_occupancy
_atom_site_attached_hydrogens
_atom_site_calc_flag
Nb1 Nb5+ 8 d -0.0031(7) 0.1824(1) 0.1039(7) 1. 0 d
Nb2 Nb5+ 8 d -0.0109(7) 0.1424(1) 0.6599(7) 1. 0 d
Nb3 Nb5+ 4 c 0.25 0.1167(2) 0.0366(11) 1. 0 d
Nb4 Nb5+ 4 c 0.25 0.0780(2) 0.5817(12) 1. 0 d
Rb1 Rb1+ 4 c 0.25 0.2238(2) 0.5500(16) 1. 0 d
Rb2 Rb1+ 4 c 0.75 0.2230(2) 0.5411(16) 1. 0 d
Rb3 Rb1+ 4 c 0.75 0.0920(3) 0.2185(18) 1. 0 d
Rb4 Rb1+ 4 c 0.25 0.0107(4) 0.0754(31) 1. 0 d
O1 O2- 8 d 0.0396(58) 0.2239(10) 0.1783(71) 1. 0 d
O2 O2- 8 d 0.0048(58) 0.1638(9) 0.4065(64) 1. 0 d
O3 O2- 8 d 0.4860(72) 0.0933(11) 0.5976(79) 1. 0 d
O4 O2- 8 d 0.0032(56) 0.1862(8) 0.8031(59) 1. 0 d
O5 O2- 8 d 0.0130(72) 0.1308(11) 0.9917(81) 1. 0 d
O6 O2- 4 c 0.25 0.1366(17) 0.7096(119) 1. 0 d
O7 O2- 4 c 0.75 0.1398(11) 0.7089(85) 1. 0 d
O8 O2- 4 c 0.25 0.0772(16) 0.8834(115) 1. 0 d
O9 O2- 4 c 0.75 0.1793(21) 0.1104(143) 1. 0 d
O10 O2- 4 c 0.25 0.1708(18) 0.1229(120) 1. 0 d
O11 O2- 4 c 0.25 0.0329(18) 0.4972(120) 1. 0 d
O12 O2- 4 c 0.25 0.0958(11) 0.3142(81) 1. 0 d
O13 O2- 8 d 0.5508(126) 0.0183(55) 0.2638(162) 1. 2 d
O14 O2- 4 c 0.75 0.0564(27) 0.7599(190) 1. 2 d

loop_
_atom_type_symbol
_atom_type_oxidation_number
Nb5+ 5.000
Rb1+ 1.000
O2- -2.000
H1+ 1.000
